data_4131826
loop_
_publ_author_name
'Fan, Ruixi'
'Serrano-Plana, Joan'
'Oloo, Williamson N.'
'Draksharapu, Apparao'
'Delgado-Pinar, Estefan\'ia'
'Company, Anna'
'Martin-Diaconescu, Vlad'
'Borrell, Margarida'
'Lloret-Fillol, Julio'
'Garc\'ia-Espa\~na, Enrique'
'Guo, Yisong'
'Bominaar, Emile L.'
'Que, Jr, Lawrence'
'Costas, Miquel'
'M\"unck, Eckard'

_publ_section_title
;
 Spectroscopic and DFT Characterization of a Highly Reactive Nonheme
 Fe<sup>V</sup>-Oxo Intermediate.
;
_journal_issue 11
_journal_name_full 'Journal of the American Chemical Society'
_journal_page_first 3916
_journal_page_last 3928
_journal_paper_doi 10.1021/jacs.7b11400
_journal_volume 140
_journal_year 2018
_chemical_formula_moiety 'C17 H26 F6 Fe N4 O7 S2'
_chemical_formula_sum 'C17 H26 F6 Fe N4 O7 S2'
_chemical_formula_weight 632.39
_space_group_crystal_system orthorhombic
_space_group_IT_number 33
_space_group_name_Hall 'P 2c -2n'
_space_group_name_H-M_alt 'P n a 21'
_atom_sites_solution_hydrogens geom
_audit_creation_method SHELXL-2014/7
_cell_angle_alpha 90
_cell_angle_beta 90
_cell_angle_gamma 90
_cell_formula_units_Z 4
_cell_length_a 17.9397(19)
_cell_length_b 10.0271(10)
_cell_length_c 13.5393(14)
_cell_measurement_reflns_used 6134
_cell_measurement_temperature 100(2)
_cell_measurement_theta_max 28.31
_cell_measurement_theta_min 2.33
_cell_volume 2435.5(4)
_computing_cell_refinement 'Bruker SMART'
_computing_data_collection 'Bruker SMART'
_computing_data_reduction 'Bruker SAINT'
_computing_molecular_graphics 'Bruker SHELXTL'
_computing_publication_material 'Bruker SHELXTL'
_computing_structure_refinement 'SHELXL-2014/7 (Sheldrick, 2014)'
_computing_structure_solution 'Bruker SHELXTL'
_diffrn_ambient_temperature 100(2)
_diffrn_measured_fraction_theta_full 1.000
_diffrn_measured_fraction_theta_max 0.997
_diffrn_measurement_device_type 'CCD area detector'
_diffrn_measurement_method 'phi and omega scans'
_diffrn_radiation_monochromator graphite
_diffrn_radiation_source 'sealed tube'
_diffrn_radiation_type MoK\a
_diffrn_radiation_wavelength 0.71073
_diffrn_reflns_av_R_equivalents 0.0326
_diffrn_reflns_av_unetI/netI 0.0260
_diffrn_reflns_Laue_measured_fraction_full 1.000
_diffrn_reflns_Laue_measured_fraction_max 0.997
_diffrn_reflns_limit_h_max 23
_diffrn_reflns_limit_h_min -23
_diffrn_reflns_limit_k_max 13
_diffrn_reflns_limit_k_min -13
_diffrn_reflns_limit_l_max 18
_diffrn_reflns_limit_l_min -17
_diffrn_reflns_number 36725
_diffrn_reflns_point_group_measured_fraction_full 0.999
_diffrn_reflns_point_group_measured_fraction_max 0.993
_diffrn_reflns_theta_full 25.242
_diffrn_reflns_theta_max 28.323
_diffrn_reflns_theta_min 2.271
_exptl_absorpt_coefficient_mu 0.884
_exptl_absorpt_correction_T_max 1.0
_exptl_absorpt_correction_T_min 0.858336
_exptl_absorpt_correction_type empirical
_exptl_absorpt_process_details 'SADABS v2.10 BRUKER 2001'
_exptl_crystal_colour colorless
_exptl_crystal_density_diffrn 1.725
_exptl_crystal_description plate
_exptl_crystal_F_000 1296
_exptl_crystal_size_max 0.50
_exptl_crystal_size_mid 0.10
_exptl_crystal_size_min 0.10
_refine_diff_density_max 0.369
_refine_diff_density_min -0.213
_refine_diff_density_rms 0.055
_refine_ls_abs_structure_details
;
 Flack x determined using 2654 quotients [(I+)-(I-)]/[(I+)+(I-)]
 (Parsons, Flack and Wagner, Acta Cryst. B69 (2013) 249-259).

 B-alert requesting for doing a TWIN/BASF refinement is reported.
 The twin refinement was done, with a result of a basf parameter
 of 0.016, which we think is meaningless
;
_refine_ls_abs_structure_Flack 0.017(5)
_refine_ls_extinction_method none
_refine_ls_goodness_of_fit_ref 1.053
_refine_ls_hydrogen_treatment constr
_refine_ls_matrix_type full
_refine_ls_number_parameters 337
_refine_ls_number_reflns 6034
_refine_ls_number_restraints 1
_refine_ls_restrained_S_all 1.053
_refine_ls_R_factor_all 0.0264
_refine_ls_R_factor_gt 0.0252
_refine_ls_shift/su_max 0.001
_refine_ls_shift/su_mean 0.000
_refine_ls_structure_factor_coef Fsqd
_refine_ls_weighting_details 'w=1/[\s^2^(Fo^2^)+(0.0384P)^2^+0.1529P] where P=(Fo^2^+2Fc^2^)/3'
_refine_ls_weighting_scheme calc
_refine_ls_wR_factor_gt 0.0614
_refine_ls_wR_factor_ref 0.0620
_reflns_Friedel_coverage 0.913
_reflns_Friedel_fraction_full 0.998
_reflns_Friedel_fraction_max 0.989
_reflns_number_gt 5836
_reflns_number_total 6034
_reflns_threshold_expression 'I > 2\s(I)'
_cod_data_source_file ja7b11400_si_002.cif
_cod_data_source_block jsl8p76
_cod_database_code 4131826
_shelx_shelxl_version_number 2014/7
_shelx_space_group_comment
;
The symmetry employed for this shelxl refinement is uniquely defined
by the following loop, which should always be used as a source of
symmetry information in preference to the above space-group names.
They are only intended as comments.
;

loop_
_space_group_symop_operation_xyz
'x, y, z'
'-x, -y, z+1/2'
'x+1/2, -y+1/2, z'
'-x+1/2, y+1/2, z+1/2'

loop_
_atom_site_label
_atom_site_type_symbol
_atom_site_fract_x
_atom_site_fract_y
_atom_site_fract_z
_atom_site_U_iso_or_equiv
_atom_site_adp_type
_atom_site_occupancy
_atom_site_site_symmetry_order
_atom_site_calc_flag
_atom_site_refinement_flags_posn
_atom_site_refinement_flags_adp
Fe1 Fe 0.22764(2) 0.32710(3) 0.46625(3) 0.01276(8) Uani 1 1 d . .
F1 F 0.06811(10) 0.33955(18) 0.83802(14) 0.0350(4) Uani 1 1 d . .
S1 S 0.16867(3) 0.36293(6) 0.70137(4) 0.01729(12) Uani 1 1 d . .
O1 O 0.42620(11) 0.80713(18) 0.58223(15) 0.0232(4) Uani 1 1 d . .
N1 N 0.29069(10) 0.48802(19) 0.52010(14) 0.0129(4) Uani 1 1 d . .
C1 C 0.26845(12) 0.6141(2) 0.50315(17) 0.0141(4) Uani 1 1 d . .
S2 S 0.11902(3) 0.06271(5) 0.47452(5) 0.01713(12) Uani 1 1 d . .
F2 F 0.08399(10) 0.15985(16) 0.75305(14) 0.0299(4) Uani 1 1 d . .
N2 N 0.34146(10) 0.23534(18) 0.49159(15) 0.0147(4) Uani 1 1 d . .
O2 O 0.18121(12) 0.28893(19) 0.61043(15) 0.0292(4) Uani 1 1 d . .
C2 C 0.31409(14) 0.7214(2) 0.52154(19) 0.0173(4) Uani 1 1 d . .
H2A H 0.2979 0.8096 0.5075 0.021 Uiso 1 1 calc R U
F3 F 0.02376(9) 0.32527(16) 0.69085(15) 0.0331(4) Uani 1 1 d . .
O3 O 0.22138(12) 0.3323(2) 0.77773(19) 0.0349(5) Uani 1 1 d . .
N3 N 0.27943(11) 0.3633(2) 0.31931(16) 0.0169(4) Uani 1 1 d . .
C3 C 0.38476(14) 0.6979(2) 0.56126(18) 0.0174(5) Uani 1 1 d . .
N4 N 0.16092(10) 0.5079(2) 0.41656(15) 0.0157(4) Uani 1 1 d . .
F4 F 0.03445(9) 0.05019(16) 0.31722(13) 0.0299(4) Uani 1 1 d . .
O4 O 0.15031(11) 0.50137(18) 0.68735(16) 0.0295(4) Uani 1 1 d . .
C4 C 0.40870(13) 0.5667(2) 0.57673(18) 0.0158(4) Uani 1 1 d . .
H4A H 0.4571 0.5481 0.6017 0.019 Uiso 1 1 calc R U
O5 O 0.16274(11) 0.16647(18) 0.42404(15) 0.0231(4) Uani 1 1 d . .
F5 F 0.13271(9) -0.07088(18) 0.30821(14) 0.0340(4) Uani 1 1 d . .
C5 C 0.35938(13) 0.4647(2) 0.55438(16) 0.0137(4) Uani 1 1 d . .
F6 F 0.04143(10) -0.13270(16) 0.39997(14) 0.0328(4) Uani 1 1 d . .
C6 C 0.37763(14) 0.3188(2) 0.5682(2) 0.0166(5) Uani 1 1 d . .
H6A H 0.4323 0.3063 0.5650 0.020 Uiso 1 1 calc R U
H6B H 0.3606 0.2896 0.6343 0.020 Uiso 1 1 calc R U
O6 O 0.05416(11) 0.1120(2) 0.52355(17) 0.0340(5) Uani 1 1 d . .
O7 O 0.16284(12) -0.0339(2) 0.52520(16) 0.0331(5) Uani 1 1 d . .
C7 C 0.33901(15) 0.0956(2) 0.5266(2) 0.0227(5) Uani 1 1 d . .
H7A H 0.3148 0.0397 0.4767 0.034 Uiso 1 1 calc R U
H7B H 0.3107 0.0911 0.5884 0.034 Uiso 1 1 calc R U
H7C H 0.3899 0.0636 0.5380 0.034 Uiso 1 1 calc R U
C8 C 0.38294(14) 0.2393(3) 0.3964(2) 0.0205(5) Uani 1 1 d . .
H8A H 0.3729 0.1562 0.3592 0.025 Uiso 1 1 calc R U
H8B H 0.4371 0.2430 0.4103 0.025 Uiso 1 1 calc R U
C9 C 0.36138(13) 0.3584(3) 0.33280(19) 0.0185(5) Uani 1 1 d . .
H9A H 0.3786 0.4417 0.3648 0.022 Uiso 1 1 calc R U
H9B H 0.3860 0.3514 0.2676 0.022 Uiso 1 1 calc R U
C10 C 0.25602(15) 0.2609(3) 0.2466(2) 0.0257(6) Uani 1 1 d . .
H10A H 0.2018 0.2646 0.2380 0.038 Uiso 1 1 calc R U
H10B H 0.2805 0.2781 0.1831 0.038 Uiso 1 1 calc R U
H10C H 0.2703 0.1723 0.2706 0.038 Uiso 1 1 calc R U
C11 C 0.25600(15) 0.4974(3) 0.28450(19) 0.0201(5) Uani 1 1 d . .
H11A H 0.2637 0.5044 0.2123 0.024 Uiso 1 1 calc R U
H11B H 0.2866 0.5668 0.3171 0.024 Uiso 1 1 calc R U
C12 C 0.17386(14) 0.5193(3) 0.30880(19) 0.0221(5) Uani 1 1 d . .
H12A H 0.1584 0.6089 0.2859 0.027 Uiso 1 1 calc R U
H12B H 0.1433 0.4522 0.2736 0.027 Uiso 1 1 calc R U
C13 C 0.08016(13) 0.4898(3) 0.4361(2) 0.0235(5) Uani 1 1 d . .
H13A H 0.0718 0.4834 0.5075 0.035 Uiso 1 1 calc R U
H13B H 0.0628 0.4079 0.4040 0.035 Uiso 1 1 calc R U
H13C H 0.0525 0.5663 0.4098 0.035 Uiso 1 1 calc R U
C14 C 0.18853(12) 0.6286(2) 0.4695(2) 0.0177(4) Uani 1 1 d . .
H14A H 0.1565 0.6453 0.5278 0.021 Uiso 1 1 calc R U
H14B H 0.1845 0.7068 0.4252 0.021 Uiso 1 1 calc R U
C15 C 0.49616(15) 0.7875(3) 0.6312(2) 0.0252(5) Uani 1 1 d . .
H15A H 0.5194 0.8742 0.6442 0.038 Uiso 1 1 calc R U
H15B H 0.5291 0.7342 0.5891 0.038 Uiso 1 1 calc R U
H15C H 0.4879 0.7407 0.6938 0.038 Uiso 1 1 calc R U
C16 C 0.08144(14) 0.2917(3) 0.7477(2) 0.0201(5) Uani 1 1 d . .
C17 C 0.08043(13) -0.0275(2) 0.36867(18) 0.0184(5) Uani 1 1 d . .

loop_
_atom_site_aniso_label
_atom_site_aniso_U_11
_atom_site_aniso_U_22
_atom_site_aniso_U_33
_atom_site_aniso_U_23
_atom_site_aniso_U_13
_atom_site_aniso_U_12
Fe1 0.01165(14) 0.01129(13) 0.01533(15) -0.00026(14) 0.00144(13) -0.00098(10)
F1 0.0318(9) 0.0458(11) 0.0274(9) -0.0095(8) 0.0153(8) -0.0066(8)
S1 0.0174(3) 0.0181(3) 0.0163(3) -0.0009(2) 0.0027(2) -0.0045(2)
O1 0.0269(9) 0.0146(8) 0.0280(10) 0.0014(7) -0.0076(8) -0.0067(7)
N1 0.0136(8) 0.0114(9) 0.0136(9) 0.0010(7) 0.0010(7) 0.0017(7)
C1 0.0158(10) 0.0135(10) 0.0131(9) 0.0017(8) 0.0011(8) 0.0023(8)
S2 0.0163(2) 0.0165(2) 0.0186(3) -0.0039(2) 0.0012(2) -0.00435(19)
F2 0.0276(8) 0.0226(8) 0.0394(10) 0.0069(7) 0.0100(7) -0.0045(6)
N2 0.0165(9) 0.0092(8) 0.0185(10) 0.0010(7) 0.0023(7) 0.0000(6)
O2 0.0389(11) 0.0237(9) 0.0249(10) -0.0060(9) 0.0152(9) -0.0136(8)
C2 0.0221(11) 0.0119(10) 0.0178(11) 0.0016(9) 0.0005(9) 0.0014(9)
F3 0.0183(7) 0.0358(9) 0.0452(11) -0.0025(8) -0.0075(7) 0.0001(6)
O3 0.0215(10) 0.0475(14) 0.0357(12) 0.0069(10) -0.0051(8) -0.0062(9)
N3 0.0149(10) 0.0206(10) 0.0153(10) -0.0033(8) -0.0007(7) 0.0013(7)
C3 0.0219(12) 0.0146(10) 0.0156(11) -0.0010(9) 0.0002(9) -0.0039(9)
N4 0.0131(9) 0.0168(9) 0.0172(10) -0.0005(8) -0.0008(7) 0.0008(7)
F4 0.0286(8) 0.0288(8) 0.0324(9) 0.0012(7) -0.0105(7) 0.0037(7)
O4 0.0378(11) 0.0174(9) 0.0335(11) -0.0018(8) 0.0050(9) -0.0062(8)
C4 0.0156(10) 0.0170(11) 0.0150(10) -0.0008(9) -0.0013(8) 0.0002(8)
O5 0.0247(9) 0.0209(9) 0.0235(9) -0.0030(7) 0.0029(8) -0.0095(7)
F5 0.0256(8) 0.0430(10) 0.0334(9) -0.0207(8) 0.0003(7) 0.0044(7)
C5 0.0155(10) 0.0129(10) 0.0128(10) 0.0020(8) 0.0018(8) 0.0014(8)
F6 0.0396(9) 0.0251(8) 0.0336(9) -0.0003(7) -0.0083(8) -0.0163(7)
C6 0.0173(11) 0.0127(10) 0.0199(11) 0.0024(9) -0.0034(9) 0.0009(8)
O6 0.0246(10) 0.0385(12) 0.0389(12) -0.0184(10) 0.0116(9) -0.0112(9)
O7 0.0430(12) 0.0253(10) 0.0311(11) 0.0013(9) -0.0169(9) -0.0031(9)
C7 0.0252(12) 0.0111(10) 0.0318(14) 0.0056(10) 0.0006(11) 0.0000(9)
C8 0.0182(11) 0.0222(12) 0.0211(12) -0.0003(10) 0.0044(9) 0.0042(9)
C9 0.0146(11) 0.0228(12) 0.0182(11) 0.0013(10) 0.0051(9) 0.0019(9)
C10 0.0261(13) 0.0303(14) 0.0206(12) -0.0106(11) 0.0005(10) 0.0005(11)
C11 0.0237(12) 0.0219(12) 0.0147(11) 0.0036(10) 0.0011(9) 0.0042(10)
C12 0.0206(12) 0.0288(13) 0.0169(12) 0.0020(10) -0.0025(10) 0.0062(10)
C13 0.0128(11) 0.0260(13) 0.0316(14) -0.0014(11) -0.0012(10) 0.0019(9)
C14 0.0156(9) 0.0137(9) 0.0239(11) -0.0016(11) -0.0015(10) 0.0033(7)
C15 0.0221(12) 0.0255(12) 0.0280(14) 0.0015(11) -0.0061(11) -0.0091(10)
C16 0.0173(11) 0.0227(12) 0.0203(12) -0.0002(10) 0.0038(9) -0.0026(9)
C17 0.0172(11) 0.0181(11) 0.0199(12) -0.0015(9) -0.0035(9) -0.0009(9)

loop_
_atom_type_symbol
_atom_type_description
_atom_type_scat_dispersion_real
_atom_type_scat_dispersion_imag
_atom_type_scat_source
C C 0.0033 0.0016 'International Tables Vol C Tables 4.2.6.8 and 6.1.1.4'
H H 0.0000 0.0000 'International Tables Vol C Tables 4.2.6.8 and 6.1.1.4'
N N 0.0061 0.0033 'International Tables Vol C Tables 4.2.6.8 and 6.1.1.4'
O O 0.0106 0.0060 'International Tables Vol C Tables 4.2.6.8 and 6.1.1.4'
F F 0.0171 0.0103 'International Tables Vol C Tables 4.2.6.8 and 6.1.1.4'
S S 0.1246 0.1234 'International Tables Vol C Tables 4.2.6.8 and 6.1.1.4'
Fe Fe 0.3463 0.8444 'International Tables Vol C Tables 4.2.6.8 and 6.1.1.4'

loop_
_geom_angle_atom_site_label_1
_geom_angle_atom_site_label_2
_geom_angle_atom_site_label_3
_geom_angle
O5 Fe1 N1 175.66(8)
O5 Fe1 O2 83.94(8)
N1 Fe1 O2 91.72(7)
O5 Fe1 N3 96.61(8)
N1 Fe1 N3 87.71(8)
O2 Fe1 N3 177.93(8)
O5 Fe1 N2 103.47(7)
N1 Fe1 N2 76.95(7)
O2 Fe1 N2 97.98(8)
N3 Fe1 N2 79.95(7)
O5 Fe1 N4 104.05(8)
N1 Fe1 N4 76.93(7)
O2 Fe1 N4 101.89(8)
N3 Fe1 N4 79.93(7)
N2 Fe1 N4 147.44(7)
O3 S1 O4 116.92(13)
O3 S1 O2 113.50(14)
O4 S1 O2 114.56(13)
O3 S1 C16 103.49(13)
O4 S1 C16 103.04(12)
O2 S1 C16 102.88(12)
C3 O1 C15 117.8(2)
C5 N1 C1 119.80(19)
C5 N1 Fe1 118.82(15)
C1 N1 Fe1 120.18(15)
N1 C1 C2 121.8(2)
N1 C1 C14 115.03(19)
C2 C1 C14 123.0(2)
O7 S2 O6 117.47(15)
O7 S2 O5 114.23(12)
O6 S2 O5 113.94(13)
O7 S2 C17 104.47(12)
O6 S2 C17 103.11(12)
O5 S2 C17 100.80(12)
C7 N2 C6 108.84(19)
C7 N2 C8 108.51(19)
C6 N2 C8 111.85(18)
C7 N2 Fe1 113.97(14)
C6 N2 Fe1 105.74(13)
C8 N2 Fe1 107.97(14)
S1 O2 Fe1 137.32(12)
C1 C2 C3 118.6(2)
C1 C2 H2A 120.7
C3 C2 H2A 120.7
C9 N3 C10 109.86(19)
C9 N3 C11 110.47(19)
C10 N3 C11 109.6(2)
C9 N3 Fe1 107.37(15)
C10 N3 Fe1 111.22(16)
C11 N3 Fe1 108.26(14)
O1 C3 C2 116.3(2)
O1 C3 C4 124.1(2)
C2 C3 C4 119.6(2)
C12 N4 C13 109.75(19)
C12 N4 C14 111.0(2)
C13 N4 C14 109.72(19)
C12 N4 Fe1 105.69(14)
C13 N4 Fe1 111.34(15)
C14 N4 Fe1 109.26(14)
C5 C4 C3 117.7(2)
C5 C4 H4A 121.1
C3 C4 H4A 121.1
S2 O5 Fe1 136.26(13)
N1 C5 C4 122.3(2)
N1 C5 C6 114.3(2)
C4 C5 C6 123.3(2)
N2 C6 C5 111.39(19)
N2 C6 H6A 109.3
C5 C6 H6A 109.3
N2 C6 H6B 109.3
C5 C6 H6B 109.3
H6A C6 H6B 108.0
N2 C7 H7A 109.5
N2 C7 H7B 109.5
H7A C7 H7B 109.5
N2 C7 H7C 109.5
H7A C7 H7C 109.5
H7B C7 H7C 109.5
N2 C8 C9 112.54(19)
N2 C8 H8A 109.1
C9 C8 H8A 109.1
N2 C8 H8B 109.1
C9 C8 H8B 109.1
H8A C8 H8B 107.8
N3 C9 C8 110.3(2)
N3 C9 H9A 109.6
C8 C9 H9A 109.6
N3 C9 H9B 109.6
C8 C9 H9B 109.6
H9A C9 H9B 108.1
N3 C10 H10A 109.5
N3 C10 H10B 109.5
H10A C10 H10B 109.5
N3 C10 H10C 109.5
H10A C10 H10C 109.5
H10B C10 H10C 109.5
N3 C11 C12 109.6(2)
N3 C11 H11A 109.8
C12 C11 H11A 109.8
N3 C11 H11B 109.8
C12 C11 H11B 109.8
H11A C11 H11B 108.2
N4 C12 C11 110.6(2)
N4 C12 H12A 109.5
C11 C12 H12A 109.5
N4 C12 H12B 109.5
C11 C12 H12B 109.5
H12A C12 H12B 108.1
N4 C13 H13A 109.5
N4 C13 H13B 109.5
H13A C13 H13B 109.5
N4 C13 H13C 109.5
H13A C13 H13C 109.5
H13B C13 H13C 109.5
N4 C14 C1 112.44(17)
N4 C14 H14A 109.1
C1 C14 H14A 109.1
N4 C14 H14B 109.1
C1 C14 H14B 109.1
H14A C14 H14B 107.8
O1 C15 H15A 109.5
O1 C15 H15B 109.5
H15A C15 H15B 109.5
O1 C15 H15C 109.5
H15A C15 H15C 109.5
H15B C15 H15C 109.5
F2 C16 F3 108.1(2)
F2 C16 F1 108.3(2)
F3 C16 F1 107.4(2)
F2 C16 S1 112.24(18)
F3 C16 S1 111.59(19)
F1 C16 S1 109.06(18)
F5 C17 F4 108.0(2)
F5 C17 F6 108.0(2)
F4 C17 F6 107.69(19)
F5 C17 S2 112.33(16)
F4 C17 S2 110.77(17)
F6 C17 S2 109.89(17)

loop_
_geom_bond_atom_site_label_1
_geom_bond_atom_site_label_2
_geom_bond_distance
Fe1 O5 2.0680(18)
Fe1 N1 2.1012(19)
Fe1 O2 2.157(2)
Fe1 N3 2.226(2)
Fe1 N2 2.2659(19)
Fe1 N4 2.274(2)
F1 C16 1.336(3)
S1 O3 1.434(2)
S1 O4 1.439(2)
S1 O2 1.455(2)
S1 C16 1.831(3)
O1 C3 1.354(3)
O1 C15 1.433(3)
N1 C5 1.337(3)
N1 C1 1.345(3)
C1 C2 1.374(3)
C1 C14 1.511(3)
S2 O7 1.424(2)
S2 O6 1.428(2)
S2 O5 1.4713(19)
S2 C17 1.831(2)
F2 C16 1.325(3)
N2 C7 1.480(3)
N2 C6 1.482(3)
N2 C8 1.489(3)
C2 C3 1.397(3)
C2 H2A 0.9500
F3 C16 1.332(3)
N3 C9 1.482(3)
N3 C10 1.483(3)
N3 C11 1.485(3)
C3 C4 1.400(3)
N4 C12 1.482(3)
N4 C13 1.484(3)
N4 C14 1.492(3)
F4 C17 1.332(3)
C4 C5 1.386(3)
C4 H4A 0.9500
F5 C17 1.319(3)
C5 C6 1.511(3)
F6 C17 1.335(3)
C6 H6A 0.9900
C6 H6B 0.9900
C7 H7A 0.9800
C7 H7B 0.9800
C7 H7C 0.9800
C8 C9 1.523(3)
C8 H8A 0.9900
C8 H8B 0.9900
C9 H9A 0.9900
C9 H9B 0.9900
C10 H10A 0.9800
C10 H10B 0.9800
C10 H10C 0.9800
C11 C12 1.526(3)
C11 H11A 0.9900
C11 H11B 0.9900
C12 H12A 0.9900
C12 H12B 0.9900
C13 H13A 0.9800
C13 H13B 0.9800
C13 H13C 0.9800
C14 H14A 0.9900
C14 H14B 0.9900
C15 H15A 0.9800
C15 H15B 0.9800
C15 H15C 0.9800

loop_
_geom_torsion_atom_site_label_1
_geom_torsion_atom_site_label_2
_geom_torsion_atom_site_label_3
_geom_torsion_atom_site_label_4
_geom_torsion
C5 N1 C1 C2 -1.0(3)
Fe1 N1 C1 C2 -168.37(18)
C5 N1 C1 C14 -177.0(2)
Fe1 N1 C1 C14 15.7(3)
O3 S1 O2 Fe1 -103.3(2)
O4 S1 O2 Fe1 34.6(2)
C16 S1 O2 Fe1 145.61(19)
N1 C1 C2 C3 -1.6(4)
C14 C1 C2 C3 174.0(2)
C15 O1 C3 C2 174.5(2)
C15 O1 C3 C4 -5.7(4)
C1 C2 C3 O1 -177.1(2)
C1 C2 C3 C4 3.1(4)
O1 C3 C4 C5 178.2(2)
C2 C3 C4 C5 -2.0(4)
O7 S2 O5 Fe1 -70.5(2)
O6 S2 O5 Fe1 68.4(2)
C17 S2 O5 Fe1 178.14(16)
C1 N1 C5 C4 2.2(3)
Fe1 N1 C5 C4 169.73(17)
C1 N1 C5 C6 -178.9(2)
Fe1 N1 C5 C6 -11.4(3)
C3 C4 C5 N1 -0.7(4)
C3 C4 C5 C6 -179.5(2)
C7 N2 C6 C5 -160.82(19)
C8 N2 C6 C5 79.3(2)
Fe1 N2 C6 C5 -38.0(2)
N1 C5 C6 N2 34.7(3)
C4 C5 C6 N2 -146.4(2)
C7 N2 C8 C9 155.2(2)
C6 N2 C8 C9 -84.7(2)
Fe1 N2 C8 C9 31.2(2)
C10 N3 C9 C8 -76.0(3)
C11 N3 C9 C8 163.0(2)
Fe1 N3 C9 C8 45.1(2)
N2 C8 C9 N3 -53.0(3)
C9 N3 C11 C12 -158.1(2)
C10 N3 C11 C12 80.7(2)
Fe1 N3 C11 C12 -40.8(2)
C13 N4 C12 C11 -163.6(2)
C14 N4 C12 C11 75.0(2)
Fe1 N4 C12 C11 -43.4(2)
N3 C11 C12 N4 58.8(3)
C12 N4 C14 C1 -91.2(2)
C13 N4 C14 C1 147.3(2)
Fe1 N4 C14 C1 24.9(2)
N1 C1 C14 N4 -27.4(3)
C2 C1 C14 N4 156.7(2)
O3 S1 C16 F2 -66.1(2)
O4 S1 C16 F2 171.67(19)
O2 S1 C16 F2 52.3(2)
O3 S1 C16 F3 172.40(19)
O4 S1 C16 F3 50.2(2)
O2 S1 C16 F3 -69.2(2)
O3 S1 C16 F1 53.9(2)
O4 S1 C16 F1 -68.3(2)
O2 S1 C16 F1 172.30(19)
O7 S2 C17 F5 -62.6(2)
O6 S2 C17 F5 174.13(19)
O5 S2 C17 F5 56.2(2)
O7 S2 C17 F4 176.60(17)
O6 S2 C17 F4 53.3(2)
O5 S2 C17 F4 -64.66(19)
O7 S2 C17 F6 57.7(2)
O6 S2 C17 F6 -65.6(2)
O5 S2 C17 F6 176.47(16)
